data_7248916
loop_
_publ_author_name
'Kot\'askov\'a, Lucie'
'Jewula, Pawel'
'Herchel, Radovan'
'Nemec, Ivan'
'Neugebauer, Petr'

_publ_section_title
;
 Photoswitchable hydrazones with pyridine-based rotors and halogen
 substituents
;
_journal_issue 29
_journal_name_full 'RSC Advances'
_journal_page_first 20856
_journal_page_last 20866
_journal_paper_doi 10.1039/D4RA02909G
_journal_volume 14
_journal_year 2024
_chemical_formula_moiety 'C15 H14 Br N3 O2'
_chemical_formula_sum 'C15 H14 Br N3 O2'
_chemical_formula_weight 348.20
_space_group_crystal_system monoclinic
_space_group_IT_number 14
_space_group_name_Hall '-P 2ybc'
_space_group_name_H-M_alt 'P 1 21/c 1'
_atom_sites_solution_hydrogens geom
_atom_sites_solution_primary dual
_audit_creation_date 2024-02-25
_audit_creation_method
;
Olex2 1.3-ac4
(compiled 2020.11.27 svn.r5f609507 for Rigaku Oxford Diffraction, GUI svn.r6214)
;
_audit_update_record
;
2024-02-25 deposited with the CCDC.	2024-06-24 downloaded from the CCDC.
;
_cell_angle_alpha 90
_cell_angle_beta 97.171(2)
_cell_angle_gamma 90
_cell_formula_units_Z 4
_cell_length_a 4.77160(10)
_cell_length_b 18.2538(5)
_cell_length_c 16.7147(4)
_cell_measurement_reflns_used 6418
_cell_measurement_temperature 150.00(10)
_cell_measurement_theta_max 69.4500
_cell_measurement_theta_min 3.5870
_cell_volume 1444.46(6)
_computing_cell_refinement 'CrysAlisPro 1.171.42.57a (Rigaku OD, 2022)'
_computing_data_collection 'CrysAlisPro 1.171.42.57a (Rigaku OD, 2022)'
_computing_data_reduction 'CrysAlisPro 1.171.42.57a (Rigaku OD, 2022)'
_computing_molecular_graphics 'Olex2 1.3-ac4 (Dolomanov et al., 2009)'
_computing_publication_material 'Olex2 1.3-ac4 (Dolomanov et al., 2009)'
_computing_structure_refinement 'SHELXL 2016/6 (Sheldrick, 2015)'
_computing_structure_solution 'SHELXT  (Sheldrick, 2015)'
_diffrn_ambient_environment N~2~
_diffrn_ambient_temperature 150.00(10)
_diffrn_detector 'Hybrid Pixel Array Detector'
_diffrn_detector_area_resol_mean 10.0000
_diffrn_detector_type HyPix3000
_diffrn_measured_fraction_theta_full 0.998
_diffrn_measured_fraction_theta_max 0.976
_diffrn_measurement_details
;
List of Runs (angles in degrees, time in seconds):

  # Type    Start    End  Width  t~exp~   \w     \q     \k     \f   Frames
#--------------------------------------------------------------------------
  1  \w    -63.00  21.00   0.50    0.70    --  -43.63  79.00 -28.00  168
  2  \w    -20.00  47.00   0.50    0.70    --   45.19 -79.00-153.00  134
  3  \w    -84.00 -27.00   0.50    3.50    --  -93.31  79.00 -28.00  114
  4  \w   -153.00-119.00   0.50    3.50    --  -93.31 -79.00-153.00   68
  5  \w    134.00 159.00   0.50    3.50    --   94.87  79.00 -28.00   50
  6  \w     32.00 101.00   0.50    3.50    --   94.87 -79.00-153.00  138
  7  \w    -16.00  16.00   0.50    0.70    --  -43.63  32.00 -30.00   64
  8  \w   -108.00 -64.00   0.50    0.70    --  -43.63-138.00 120.00   88
  9  \w    -22.00  23.00   0.50    0.70    --  -43.63  11.00  60.00   90
 10  \w    -23.00  19.00   0.50    0.70    --   45.19 -21.00 120.00   84
 11  \w      4.00  37.00   0.50    0.70    --   45.19 -32.00  60.00   66
 12  \w     64.00 112.00   0.50    0.70    --   45.19 138.00 150.00   96
 13  \w    -24.00  28.00   0.50    0.70    --   45.19 -21.00  30.00  104
 14  \w     -4.00  27.00   0.50    0.70    --   45.19-104.00 150.00   62
 15  \w     53.00  80.00   0.50    0.70    --   45.19-104.00 150.00   54
 16  \w    -15.00  15.00   0.50    0.70    --   45.19 -21.00-120.00   60
 17  \w     73.00  98.00   0.50    0.70    --   45.19 138.00 -90.00   50
 18  \w    -57.00 -32.00   0.50    3.50    --  -93.31  50.00-180.00   50
 19  \w    -61.00 -34.00   0.50    3.50    --  -93.31  59.00 150.00   54
 20  \w   -115.00 -26.00   0.50    3.50    --  -93.31 145.00  90.00  178
 21  \w    -57.00 -32.00   0.50    3.50    --  -93.31  50.00 -90.00   50
 22  \w    -68.00 -27.00   0.50    3.50    --  -93.31  59.00 -30.00   82
 23  \w   -128.00 -80.00   0.50    3.50    --  -93.31 -17.00  30.00   96
 24  \w    -56.00 -29.00   0.50    3.50    --  -93.31  50.00  90.00   54
 25  \w    -53.00 -27.00   0.50    3.50    --  -93.31  50.00 120.00   52
 26  \w   -148.00-100.00   0.50    3.50    --  -93.31 -42.00 -90.00   96
 27  \w   -161.00 -85.00   0.50    3.50    --  -93.31 -25.00-180.00  152
 28  \w     87.00 163.00   0.50    3.50    --   94.87  25.00 -60.00  152
 29  \w     29.00  54.00   0.50    3.50    --   94.87 -50.00-120.00   50
 30  \w    126.00 153.00   0.50    3.50    --   94.87  33.00  90.00   54
 31  \w     40.00  65.00   0.50    3.50    --   94.87 -59.00-120.00   50
 32  \w     30.00  83.00   0.50    3.50    --   94.87 -68.00  30.00  106
 33  \w     32.00  69.00   0.50    3.50    --   94.87 -59.00 -30.00   74
 34  \w     29.00  54.00   0.50    3.50    --   94.87 -50.00 -90.00   50
 35  \w     32.00  62.00   0.50    3.50    --   94.87 -59.00-150.00   60
 36  \w    -47.00 -22.00   0.50    0.70    --  -43.63  79.00 -28.00   50
 37  \w     29.00  54.00   0.50    5.50    --   94.87 -50.00   0.00   50
 38  \w    -67.00 -42.00   0.50    8.00    --  -95.95  58.00 110.00   50
 39  \w   -146.00-102.00   0.50    8.00    --  -95.95 -33.00  30.00   88
 40  \w    -63.00 -37.00   0.50    8.00    --  -95.95  77.00-150.00   52
 41  \w    -63.00 -37.00   0.50    8.00    --  -95.95  59.00  60.00   52
 42  \w   -106.00 -80.00   0.50    8.00    --  -95.95  77.00-150.00   52
 43  \w    138.00 163.00   0.50    8.00    --   97.51  33.00 120.00   50
 44  \w     90.00 128.00   0.50    8.00    --   97.51  33.00 120.00   76
 45  \w     85.00 147.00   0.50    8.00    --   97.51  42.00  30.00  124
;
_diffrn_measurement_device 'four-circle diffractometer'
_diffrn_measurement_device_type 'XtaLAB Synergy, Single source at home/near, HyPix3000'
_diffrn_measurement_method '\w scans'
_diffrn_orient_matrix_type 'CrysAlisPro convention (1999,Acta A55,543-557)'
_diffrn_orient_matrix_UB_11 0.2730996000
_diffrn_orient_matrix_UB_12 -0.0445017000
_diffrn_orient_matrix_UB_13 -0.0023734000
_diffrn_orient_matrix_UB_21 -0.1316960000
_diffrn_orient_matrix_UB_22 -0.0374862000
_diffrn_orient_matrix_UB_23 -0.0783579000
_diffrn_orient_matrix_UB_31 0.1182584000
_diffrn_orient_matrix_UB_32 0.0610881000
_diffrn_orient_matrix_UB_33 -0.0498828000
_diffrn_radiation_monochromator mirror
_diffrn_radiation_probe x-ray
_diffrn_radiation_type 'Cu K\a'
_diffrn_radiation_wavelength 1.54184
_diffrn_reflns_av_R_equivalents 0.0414
_diffrn_reflns_av_unetI/netI 0.0353
_diffrn_reflns_Laue_measured_fraction_full 0.998
_diffrn_reflns_Laue_measured_fraction_max 0.976
_diffrn_reflns_limit_h_max 5
_diffrn_reflns_limit_h_min -5
_diffrn_reflns_limit_k_max 22
_diffrn_reflns_limit_k_min -20
_diffrn_reflns_limit_l_max 19
_diffrn_reflns_limit_l_min -20
_diffrn_reflns_number 10145
_diffrn_reflns_point_group_measured_fraction_full 0.998
_diffrn_reflns_point_group_measured_fraction_max 0.976
_diffrn_reflns_theta_full 67.684
_diffrn_reflns_theta_max 69.709
_diffrn_reflns_theta_min 3.601
_diffrn_source 'micro-focus sealed X-ray tube'
_diffrn_source_type 'PhotonJet (Cu) X-ray Source'
_exptl_absorpt_coefficient_mu 3.956
_exptl_absorpt_correction_T_max 1.00000
_exptl_absorpt_correction_T_min 0.55858
_exptl_absorpt_correction_type multi-scan
_exptl_absorpt_process_details
;
CrysAlisPro 1.171.42.57a (Rigaku Oxford Diffraction, 2022)
Empirical absorption correction using spherical harmonics,
implemented in SCALE3 ABSPACK scaling algorithm.
;
_exptl_crystal_colour yellow
_exptl_crystal_density_diffrn 1.601
_exptl_crystal_description needle
_exptl_crystal_F_000 704
_exptl_crystal_size_max 0.4
_exptl_crystal_size_mid 0.07
_exptl_crystal_size_min 0.05
_refine_diff_density_max 0.743
_refine_diff_density_min -0.599
_refine_diff_density_rms 0.077
_refine_ls_extinction_method none
_refine_ls_goodness_of_fit_ref 1.031
_refine_ls_hydrogen_treatment constr
_refine_ls_matrix_type full
_refine_ls_number_parameters 191
_refine_ls_number_reflns 2653
_refine_ls_number_restraints 0
_refine_ls_restrained_S_all 1.031
_refine_ls_R_factor_all 0.0370
_refine_ls_R_factor_gt 0.0336
_refine_ls_shift/su_max 0.001
_refine_ls_shift/su_mean 0.000
_refine_ls_structure_factor_coef Fsqd
_refine_ls_weighting_details 'w=1/[\s^2^(Fo^2^)+(0.0653P)^2^+0.2676P] where P=(Fo^2^+2Fc^2^)/3'
_refine_ls_weighting_scheme calc
_refine_ls_wR_factor_gt 0.0918
_refine_ls_wR_factor_ref 0.0945
_reflns_Friedel_coverage 0.000
_reflns_number_gt 2398
_reflns_number_total 2653
_reflns_threshold_expression 'I > 2\s(I)'
_cod_data_source_file d4ra02909g2.cif
_cod_data_source_block 2-Br
_cod_database_code 7248916
_shelx_shelxl_version_number 2016/6
_chemical_oxdiff_formula 'C H N O'
_chemical_oxdiff_usercomment 'LK Br switch'
_shelx_space_group_comment
;
The symmetry employed for this shelxl refinement is uniquely defined
by the following loop, which should always be used as a source of
symmetry information in preference to the above space-group names.
They are only intended as comments.
;
_shelx_estimated_absorpt_t_max 0.827
_shelx_estimated_absorpt_t_min 0.301
_reflns_odcompleteness_completeness 99.60
_reflns_odcompleteness_iscentric 1
_reflns_odcompleteness_theta 68.13
_olex2_refinement_description
;
1. Fixed Uiso
 At 1.2 times of:
  All C(H) groups, All C(H,H) groups, All N(H) groups
 At 1.5 times of:
  All C(H,H,H) groups
2.a Secondary CH2 refined with riding coordinates:
 C14(H14A,H14B)
2.b Aromatic/amide H refined with riding coordinates:
 N2(H2), C4(H4), C3(H3), C8(H8), C11(H11), C9(H9), C10(H10), C2(H2A), C1(H1)
2.c Idealised Me refined as rotating group:
 C15(H15A,H15B,H15C)
;
_olex2_submission_special_instructions 'No special instructions were received'
_oxdiff_exptl_absorpt_empirical_details
;
Empirical correction (ABSPACK) includes:
- Absorption correction using spherical harmonics
- Frame scaling
;
_oxdiff_exptl_absorpt_empirical_full_max 1.677
_oxdiff_exptl_absorpt_empirical_full_min 0.517

loop_
_space_group_symop_operation_xyz
'x, y, z'
'-x, y+1/2, -z+1/2'
'-x, -y, -z'
'x, -y-1/2, z-1/2'

loop_
_atom_site_label
_atom_site_type_symbol
_atom_site_fract_x
_atom_site_fract_y
_atom_site_fract_z
_atom_site_U_iso_or_equiv
_atom_site_adp_type
_atom_site_occupancy
_atom_site_site_symmetry_order
_atom_site_calc_flag
_atom_site_refinement_flags_posn
_atom_site_refinement_flags_adp
_atom_site_refinement_flags_occupancy
_atom_site_disorder_assembly
_atom_site_disorder_group
Br1 Br 0.63840(5) 0.36336(2) 0.07916(2) 0.03426(13) Uani 1 1 d . . . . .
O2 O 0.5735(4) 0.37700(9) 0.48551(10) 0.0326(4) Uani 1 1 d . . . . .
O1 O 0.8653(4) 0.28265(10) 0.51635(10) 0.0390(4) Uani 1 1 d . . . . .
N2 N 0.6247(4) 0.37965(11) 0.25937(11) 0.0279(4) Uani 1 1 d . . . . .
H2 H 0.735702 0.351833 0.233984 0.033 Uiso 1 1 calc R U . . .
N3 N 0.6272(4) 0.37400(10) 0.33847(11) 0.0270(4) Uani 1 1 d . . . . .
N1 N 1.0049(4) 0.28015(11) 0.26733(12) 0.0320(4) Uani 1 1 d . . . . .
C7 C 0.4445(4) 0.43010(12) 0.21683(13) 0.0270(4) Uani 1 1 d . . . . .
C5 C 0.9990(4) 0.27708(12) 0.34786(13) 0.0271(4) Uani 1 1 d . . . . .
C6 C 0.7968(4) 0.32700(12) 0.38003(13) 0.0265(4) Uani 1 1 d . . . . .
C12 C 0.4345(5) 0.43362(12) 0.13283(13) 0.0279(4) Uani 1 1 d . . . . .
C4 C 1.1819(5) 0.22898(12) 0.39526(14) 0.0306(5) Uani 1 1 d . . . . .
H4 H 1.179202 0.226404 0.451920 0.037 Uiso 1 1 calc R U . . .
C13 C 0.7541(5) 0.32559(12) 0.46688(13) 0.0283(5) Uani 1 1 d . . . . .
C3 C 1.3642(5) 0.18589(13) 0.35845(15) 0.0343(5) Uani 1 1 d . . . . .
H3 H 1.488425 0.153335 0.389862 0.041 Uiso 1 1 calc R U . . .
C8 C 0.2741(5) 0.47761(13) 0.25453(14) 0.0316(5) Uani 1 1 d . . . . .
H8 H 0.271522 0.474868 0.311192 0.038 Uiso 1 1 calc R U . . .
C11 C 0.2710(5) 0.48540(13) 0.08833(14) 0.0325(5) Uani 1 1 d . . . . .
H11 H 0.269510 0.487704 0.031496 0.039 Uiso 1 1 calc R U . . .
C9 C 0.1083(5) 0.52884(14) 0.20956(15) 0.0353(5) Uani 1 1 d . . . . .
H9 H -0.007798 0.560955 0.235753 0.042 Uiso 1 1 calc R U . . .
C10 C 0.1093(5) 0.53392(14) 0.12689(15) 0.0355(5) Uani 1 1 d . . . . .
H10 H -0.000129 0.570408 0.096868 0.043 Uiso 1 1 calc R U . . .
C2 C 1.3679(5) 0.18960(14) 0.27575(15) 0.0350(5) Uani 1 1 d . . . . .
H2A H 1.493350 0.160237 0.249577 0.042 Uiso 1 1 calc R U . . .
C1 C 1.1823(5) 0.23762(14) 0.23285(15) 0.0360(5) Uani 1 1 d . . . . .
H1 H 1.181214 0.240430 0.176055 0.043 Uiso 1 1 calc R U . . .
C14 C 0.5063(5) 0.37542(14) 0.56785(14) 0.0349(5) Uani 1 1 d . . . . .
H14A H 0.679431 0.382367 0.606349 0.042 Uiso 1 1 calc R U . . .
H14B H 0.420111 0.327842 0.579385 0.042 Uiso 1 1 calc R U . . .
C15 C 0.3007(5) 0.43712(14) 0.57540(15) 0.0390(6) Uani 1 1 d . . . . .
H15A H 0.133883 0.430581 0.535493 0.058 Uiso 1 1 calc R U . . .
H15B H 0.391308 0.483970 0.565910 0.058 Uiso 1 1 calc R U . . .
H15C H 0.243493 0.436886 0.629708 0.058 Uiso 1 1 calc R U . . .

loop_
_atom_site_aniso_label
_atom_site_aniso_U_11
_atom_site_aniso_U_22
_atom_site_aniso_U_33
_atom_site_aniso_U_23
_atom_site_aniso_U_13
_atom_site_aniso_U_12
Br1 0.04227(19) 0.03727(19) 0.02279(18) -0.00258(8) 0.00223(11) 0.00453(9)
O2 0.0418(9) 0.0348(8) 0.0216(8) 0.0019(7) 0.0057(6) 0.0025(7)
O1 0.0471(9) 0.0432(10) 0.0269(8) 0.0085(8) 0.0051(7) 0.0055(8)
N2 0.0333(10) 0.0300(9) 0.0201(9) -0.0002(8) 0.0025(7) 0.0021(8)
N3 0.0303(9) 0.0279(9) 0.0220(9) -0.0001(7) 0.0003(7) -0.0040(7)
N1 0.0348(10) 0.0344(11) 0.0270(10) 0.0001(8) 0.0045(8) 0.0014(8)
C7 0.0295(10) 0.0262(11) 0.0243(11) 0.0000(8) -0.0012(8) -0.0035(8)
C5 0.0277(10) 0.0276(11) 0.0254(11) 0.0008(8) 0.0006(8) -0.0061(8)
C6 0.0290(10) 0.0262(11) 0.0238(10) -0.0001(8) 0.0011(8) -0.0038(8)
C12 0.0304(10) 0.0282(11) 0.0245(10) -0.0015(9) 0.0006(8) -0.0025(8)
C4 0.0322(11) 0.0303(11) 0.0280(11) 0.0014(9) -0.0005(8) -0.0046(9)
C13 0.0317(11) 0.0283(11) 0.0246(11) 0.0014(9) 0.0018(8) -0.0049(8)
C3 0.0325(11) 0.0302(12) 0.0381(13) 0.0021(10) -0.0041(9) -0.0005(9)
C8 0.0347(11) 0.0318(12) 0.0275(11) -0.0018(9) 0.0014(9) -0.0002(9)
C11 0.0340(11) 0.0346(12) 0.0270(11) 0.0020(9) -0.0030(9) -0.0013(9)
C9 0.0358(12) 0.0329(12) 0.0361(13) -0.0031(10) 0.0002(9) 0.0042(9)
C10 0.0345(12) 0.0332(12) 0.0362(13) 0.0041(10) -0.0062(9) 0.0008(9)
C2 0.0328(11) 0.0326(12) 0.0393(13) -0.0054(10) 0.0040(9) 0.0007(9)
C1 0.0367(12) 0.0407(13) 0.0313(12) -0.0015(10) 0.0069(9) 0.0017(10)
C14 0.0422(13) 0.0412(13) 0.0222(12) 0.0006(10) 0.0072(9) -0.0035(10)
C15 0.0422(13) 0.0431(14) 0.0327(12) -0.0062(11) 0.0085(10) -0.0040(11)

loop_
_atom_type_symbol
_atom_type_description
_atom_type_scat_dispersion_real
_atom_type_scat_dispersion_imag
_atom_type_scat_source
C C 0.0181 0.0091 'International Tables Vol C Tables 4.2.6.8 and 6.1.1.4'
H H 0.0000 0.0000 'International Tables Vol C Tables 4.2.6.8 and 6.1.1.4'
Br Br -0.6763 1.2805 'International Tables Vol C Tables 4.2.6.8 and 6.1.1.4'
N N 0.0311 0.0180 'International Tables Vol C Tables 4.2.6.8 and 6.1.1.4'
O O 0.0492 0.0322 'International Tables Vol C Tables 4.2.6.8 and 6.1.1.4'

loop_
_geom_angle_atom_site_label_1
_geom_angle_atom_site_label_2
_geom_angle_atom_site_label_3
_geom_angle
_geom_angle_site_symmetry_1
_geom_angle_site_symmetry_3
_geom_angle_publ_flag
C13 O2 C14 115.59(18) . . ?
N3 N2 C7 119.27(19) . . ?
C6 N3 N2 120.37(19) . . ?
C1 N1 C5 120.0(2) . . ?
N2 C7 C12 118.9(2) . . ?
C8 C7 N2 122.6(2) . . ?
C8 C7 C12 118.5(2) . . ?
N1 C5 C6 115.65(19) . . ?
N1 C5 C4 119.8(2) . . ?
C4 C5 C6 124.5(2) . . ?
N3 C6 C5 126.6(2) . . ?
N3 C6 C13 112.04(19) . . ?
C5 C6 C13 121.25(19) . . ?
C7 C12 Br1 119.13(17) . . ?
C11 C12 Br1 119.68(17) . . ?
C11 C12 C7 121.1(2) . . ?
C3 C4 C5 119.1(2) . . ?
O2 C13 C6 112.64(18) . . ?
O1 C13 O2 122.4(2) . . ?
O1 C13 C6 125.0(2) . . ?
C4 C3 C2 120.4(2) . . ?
C9 C8 C7 120.1(2) . . ?
C12 C11 C10 119.8(2) . . ?
C8 C9 C10 120.9(2) . . ?
C11 C10 C9 119.5(2) . . ?
C1 C2 C3 117.5(2) . . ?
N1 C1 C2 123.1(2) . . ?
O2 C14 C15 106.7(2) . . ?

loop_
_geom_bond_atom_site_label_1
_geom_bond_atom_site_label_2
_geom_bond_distance
_geom_bond_site_symmetry_2
_geom_bond_publ_flag
Br1 C12 1.901(2) . ?
O2 C13 1.337(3) . ?
O2 C14 1.452(3) . ?
O1 C13 1.213(3) . ?
N2 N3 1.325(3) . ?
N2 C7 1.393(3) . ?
N3 C6 1.316(3) . ?
N1 C5 1.351(3) . ?
N1 C1 1.332(3) . ?
C7 C12 1.400(3) . ?
C7 C8 1.392(3) . ?
C5 C6 1.477(3) . ?
C5 C4 1.410(3) . ?
C6 C13 1.491(3) . ?
C12 C11 1.382(3) . ?
C4 C3 1.374(4) . ?
C3 C2 1.386(4) . ?
C8 C9 1.385(3) . ?
C11 C10 1.386(4) . ?
C9 C10 1.386(4) . ?
C2 C1 1.381(4) . ?
C14 C15 1.509(4) . ?
